data_7700011
loop_
_publ_author_name
'Koner, Abhishek'
'Gabidullin, Bulat M.'
'Kelemen, Zsolt'
'Nyul\'aszi, L\'aszl\'o'
'Nikonov, Georgii I.'
'Streubel, Rainer'

_publ_section_title
;
 7-Metalla-1,4-diphosphanorbornadienes: cycloaddition of monovalent group
 13 NacNac complexes to a stable 1,4-diphosphinine.
;
_journal_issue 23
_journal_name_full 'Dalton transactions (Cambridge, England : 2003)'
_journal_page_first 8248
_journal_page_last 8253
_journal_paper_doi 10.1039/c9dt01425j
_journal_volume 48
_journal_year 2019
_chemical_formula_sum 'C51 H77 Ga N6 P2 S2'
_chemical_formula_weight 969.96
_chemical_properties_physical Air-sensitive,Moisture-sensitive,Heat-sensitive,Oxygen-sensitive
_space_group_crystal_system orthorhombic
_space_group_IT_number 33
_space_group_name_Hall 'P 2c -2n'
_space_group_name_H-M_alt 'P n a 21'
_symmetry_space_group_name_Hall 'P 2c -2n'
_symmetry_space_group_name_H-M 'P n a 21'
_atom_sites_solution_hydrogens geom
_audit_creation_method SHELXL-2018/3
_audit_update_record
;
2019-02-28 deposited with the CCDC.    2019-04-29 downloaded from the CCDC.
;
_cell_angle_alpha 90
_cell_angle_beta 90
_cell_angle_gamma 90
_cell_formula_units_Z 4
_cell_length_a 23.684(3)
_cell_length_b 12.5765(17)
_cell_length_c 17.783(3)
_cell_measurement_reflns_used 9893
_cell_measurement_temperature 200(2)
_cell_measurement_theta_max 23.53
_cell_measurement_theta_min 2.63
_cell_volume 5296.9(13)
_computing_cell_refinement 'APEX II (Bruker, 2009)'
_computing_data_collection 'APEX II (Bruker, 2009)'
_computing_data_reduction 'SAINT (Bruker)'
_computing_molecular_graphics 'Mercury (Macrae et al., 2008)'
_computing_publication_material 'CIFTAB (Sheldrick, 1997)'
_computing_structure_refinement 'SHELXL-2016/6 (Sheldrick, 2016)'
_computing_structure_solution 'SHELXT 2014/5 (Sheldrick, 2014)'
_diffrn_ambient_temperature 200(2)
_diffrn_measured_fraction_theta_full 1.000
_diffrn_measured_fraction_theta_max 0.959
_diffrn_measurement_device_type 'Bruker APEX-II CCD'
_diffrn_measurement_method '\f and \w scans'
_diffrn_radiation_type MoK\a
_diffrn_radiation_wavelength 0.71073
_diffrn_reflns_av_R_equivalents 0.0353
_diffrn_reflns_av_unetI/netI 0.0596
_diffrn_reflns_Laue_measured_fraction_full 1.000
_diffrn_reflns_Laue_measured_fraction_max 0.959
_diffrn_reflns_limit_h_max 34
_diffrn_reflns_limit_h_min -34
_diffrn_reflns_limit_k_max 17
_diffrn_reflns_limit_k_min -18
_diffrn_reflns_limit_l_max 25
_diffrn_reflns_limit_l_min -24
_diffrn_reflns_number 54651
_diffrn_reflns_point_group_measured_fraction_full 0.993
_diffrn_reflns_point_group_measured_fraction_max 0.929
_diffrn_reflns_theta_full 25.242
_diffrn_reflns_theta_max 31.276
_diffrn_reflns_theta_min 1.720
_exptl_absorpt_coefficient_mu 0.697
_exptl_absorpt_correction_T_max 0.7462
_exptl_absorpt_correction_T_min 0.6904
_exptl_absorpt_correction_type multi-scan
_exptl_absorpt_process_details 'SADABS, Bruker (2003)'
_exptl_crystal_colour colorless
_exptl_crystal_density_diffrn 1.216
_exptl_crystal_description block
_exptl_crystal_F_000 2072
_exptl_crystal_recrystallization_method 'Re-crystallisation from solvent: ether'
_exptl_crystal_size_max 0.350
_exptl_crystal_size_mid 0.340
_exptl_crystal_size_min 0.210
_refine_diff_density_max 0.736
_refine_diff_density_min -0.238
_refine_diff_density_rms 0.050
_refine_ls_abs_structure_details
;
 Flack x determined using 4645 quotients [(I+)-(I-)]/[(I+)+(I-)]
 (Parsons, Flack and Wagner, Acta Cryst. B69 (2013) 249-259).
;
_refine_ls_abs_structure_Flack -0.005(4)
_refine_ls_extinction_method none
_refine_ls_goodness_of_fit_ref 1.029
_refine_ls_hydrogen_treatment constr
_refine_ls_matrix_type full
_refine_ls_number_parameters 601
_refine_ls_number_reflns 16035
_refine_ls_number_restraints 102
_refine_ls_restrained_S_all 1.031
_refine_ls_R_factor_all 0.0655
_refine_ls_R_factor_gt 0.0432
_refine_ls_shift/su_max 0.003
_refine_ls_shift/su_mean 0.000
_refine_ls_structure_factor_coef Fsqd
_refine_ls_weighting_details 'w=1/[\s^2^(Fo^2^)+(0.0500P)^2^+0.1665P] where P=(Fo^2^+2Fc^2^)/3'
_refine_ls_weighting_scheme calc
_refine_ls_wR_factor_gt 0.0981
_refine_ls_wR_factor_ref 0.1077
_reflns_Friedel_coverage 0.882
_reflns_Friedel_fraction_full 0.986
_reflns_Friedel_fraction_max 0.896
_reflns_number_gt 12026
_reflns_number_total 16035
_reflns_threshold_expression 'I > 2\s(I)'
_cod_data_source_file c9dt01425j2.cif
_cod_data_source_block shelx_CCDC1
_cod_depositor_comments 'Adding full bibliography for 7700010--7700011.cif.'
_cod_database_code 7700011
_shelx_shelxl_version_number 2018/3
_shelx_space_group_comment
;
The symmetry employed for this shelxl refinement is uniquely defined
by the following loop, which should always be used as a source of
symmetry information in preference to the above space-group names.
They are only intended as comments.
;
_shelx_estimated_absorpt_t_min 0.792
_shelx_estimated_absorpt_t_max 0.867

loop_
_space_group_symop_operation_xyz
'x, y, z'
'-x, -y, z+1/2'
'x+1/2, -y+1/2, z'
'-x+1/2, y+1/2, z+1/2'

loop_
_atom_site_label
_atom_site_type_symbol
_atom_site_fract_x
_atom_site_fract_y
_atom_site_fract_z
_atom_site_U_iso_or_equiv
_atom_site_adp_type
_atom_site_occupancy
_atom_site_site_symmetry_order
_atom_site_calc_flag
_atom_site_refinement_flags_posn
_atom_site_refinement_flags_adp
_atom_site_refinement_flags_occupancy
_atom_site_disorder_assembly
_atom_site_disorder_group
Ga1 Ga 0.56425(2) 0.56524(2) 0.53125(2) 0.03474(9) Uani 1 1 d . . . . .
P1 P 0.63146(3) 0.49270(6) 0.62327(5) 0.03707(17) Uani 1 1 d . . . . .
P2 P 0.64531(4) 0.58955(7) 0.44982(5) 0.03731(17) Uani 1 1 d . . . . .
S1 S 0.77884(5) 0.84378(10) 0.63955(7) 0.0699(3) Uani 1 1 d . . . . .
S2 S 0.72010(5) 0.16462(8) 0.44199(7) 0.0611(3) Uani 1 1 d . . . . .
N1 N 0.50069(11) 0.4767(2) 0.49980(17) 0.0421(6) Uani 1 1 d . . . . .
N2 N 0.51935(11) 0.6930(2) 0.54789(17) 0.0430(7) Uani 1 1 d . . . . .
N4 N 0.71580(11) 0.7366(2) 0.53589(19) 0.0432(6) Uani 1 1 d . . . . .
N5 N 0.68744(11) 0.3732(2) 0.43017(15) 0.0403(6) Uani 1 1 d . . . . .
N6 N 0.67815(11) 0.3089(2) 0.54337(16) 0.0407(6) Uani 1 1 d . . . . .
C1 C 0.43167(18) 0.7905(4) 0.5776(3) 0.0697(13) Uani 1 1 d . . . . .
H1A H 0.391158 0.775299 0.580983 0.105 Uiso 1 1 calc R U . . .
H1B H 0.445390 0.815452 0.626538 0.105 Uiso 1 1 calc R U . . .
H1C H 0.438184 0.845503 0.539621 0.105 Uiso 1 1 calc R U . . .
C2 C 0.46305(16) 0.6900(3) 0.5557(2) 0.0496(9) Uani 1 1 d . . . . .
C3 C 0.43088(14) 0.6000(3) 0.5451(2) 0.0516(10) Uani 1 1 d . . . . .
H3A H 0.392711 0.604866 0.561180 0.062 Uiso 1 1 calc R U . . .
C4 C 0.44682(14) 0.5027(3) 0.5140(2) 0.0491(9) Uani 1 1 d . . . . .
C5 C 0.39954(17) 0.4266(3) 0.4929(3) 0.0673(12) Uani 1 1 d . . . . .
H5A H 0.363129 0.457654 0.507145 0.101 Uiso 1 1 calc R U . . .
H5B H 0.400208 0.414028 0.438531 0.101 Uiso 1 1 calc R U . . .
H5C H 0.404794 0.358998 0.519441 0.101 Uiso 1 1 calc R U . . .
C6 C 0.51533(14) 0.3768(3) 0.4634(2) 0.0446(8) Uani 1 1 d . . . . .
C7 C 0.53207(15) 0.3785(3) 0.3878(2) 0.0497(8) Uani 1 1 d . . . . .
C8 C 0.5536(2) 0.2846(4) 0.3572(3) 0.0647(11) Uani 1 1 d . . . . .
H8A H 0.565494 0.283492 0.306181 0.078 Uiso 1 1 calc R U . . .
C9 C 0.5577(2) 0.1935(4) 0.4000(3) 0.0725(13) Uani 1 1 d . . . . .
H9A H 0.574178 0.131303 0.378960 0.087 Uiso 1 1 calc R U . . .
C10 C 0.5384(2) 0.1920(3) 0.4722(3) 0.0630(11) Uani 1 1 d . . . . .
H10A H 0.540186 0.127502 0.499950 0.076 Uiso 1 1 calc R U . . .
C11 C 0.51635(16) 0.2820(3) 0.5062(2) 0.0505(9) Uani 1 1 d . . . . .
C12 C 0.49383(17) 0.2739(3) 0.5861(3) 0.0581(10) Uani 1 1 d . . . . .
H12A H 0.477148 0.344359 0.599785 0.070 Uiso 1 1 calc R U . . .
C13 C 0.4469(2) 0.1903(4) 0.5915(4) 0.0852(16) Uani 1 1 d . . . . .
H13A H 0.417258 0.206713 0.554911 0.128 Uiso 1 1 calc R U . . .
H13B H 0.462638 0.119817 0.580775 0.128 Uiso 1 1 calc R U . . .
H13C H 0.430917 0.190866 0.642329 0.128 Uiso 1 1 calc R U . . .
C14 C 0.5396(2) 0.2491(4) 0.6423(3) 0.0685(11) Uani 1 1 d . . . . .
H14A H 0.523199 0.244672 0.692767 0.103 Uiso 1 1 calc R U . . .
H14B H 0.557288 0.181036 0.629427 0.103 Uiso 1 1 calc R U . . .
H14C H 0.568165 0.305519 0.641188 0.103 Uiso 1 1 calc R U . . .
C15 C 0.52599(19) 0.4770(3) 0.3386(2) 0.0611(10) Uani 1 1 d . . . . .
H15A H 0.540551 0.538545 0.368462 0.073 Uiso 1 1 calc R U . . .
C16 C 0.4662(2) 0.5019(5) 0.3187(4) 0.0948(18) Uani 1 1 d . . . . .
H16A H 0.443350 0.504499 0.364579 0.142 Uiso 1 1 calc R U . . .
H16B H 0.464522 0.570851 0.293154 0.142 Uiso 1 1 calc R U . . .
H16C H 0.451456 0.446512 0.285206 0.142 Uiso 1 1 calc R U . . .
C17 C 0.5596(2) 0.4737(6) 0.2663(4) 0.100(2) Uani 1 1 d . . . . .
H17A H 0.599165 0.457535 0.277726 0.150 Uiso 1 1 calc R U . . .
H17B H 0.544186 0.418597 0.233242 0.150 Uiso 1 1 calc R U . . .
H17C H 0.557252 0.542936 0.241191 0.150 Uiso 1 1 calc R U . . .
C18 C 0.55021(14) 0.7931(2) 0.5444(2) 0.0440(8) Uani 1 1 d . . . . .
C19 C 0.56980(15) 0.8413(3) 0.6105(2) 0.0504(10) Uani 1 1 d . . . . .
C20 C 0.6078(2) 0.9254(3) 0.6018(3) 0.0648(13) Uani 1 1 d . . . . .
H20A H 0.622961 0.958356 0.645458 0.078 Uiso 1 1 calc R U . . .
C21 C 0.62374(19) 0.9617(3) 0.5328(4) 0.0738(13) Uani 1 1 d . . . . .
H21A H 0.651159 1.016614 0.529061 0.089 Uiso 1 1 calc R U . . .
C22 C 0.6004(2) 0.9194(3) 0.4684(3) 0.0671(13) Uani 1 1 d . . . . .
H22A H 0.609569 0.949165 0.420811 0.081 Uiso 1 1 calc R U . . .
C23 C 0.56311(16) 0.8326(3) 0.4724(3) 0.0519(10) Uani 1 1 d . . . . .
C24 C 0.5359(2) 0.7927(4) 0.4018(3) 0.0702(12) Uani 1 1 d . . . . .
H24A H 0.523478 0.717960 0.411428 0.084 Uiso 1 1 calc R U . . .
C25 C 0.4828(3) 0.8581(6) 0.3849(4) 0.111(2) Uani 1 1 d . . . . .
H25A H 0.465161 0.831784 0.338692 0.166 Uiso 1 1 calc R U . . .
H25B H 0.456174 0.851403 0.426798 0.166 Uiso 1 1 calc R U . . .
H25C H 0.493199 0.932994 0.378451 0.166 Uiso 1 1 calc R U . . .
C26 C 0.5739(3) 0.7910(5) 0.3321(3) 0.0919(18) Uani 1 1 d . . . . .
H26A H 0.552475 0.763853 0.289005 0.138 Uiso 1 1 calc R U . . .
H26B H 0.587077 0.863211 0.321211 0.138 Uiso 1 1 calc R U . . .
H26C H 0.606439 0.744704 0.341443 0.138 Uiso 1 1 calc R U . . .
C27 C 0.54948(19) 0.8123(3) 0.6889(2) 0.0554(10) Uani 1 1 d . . . . .
H27A H 0.519395 0.757023 0.683525 0.067 Uiso 1 1 calc R U . . .
C28 C 0.5955(2) 0.7667(4) 0.7377(3) 0.0760(13) Uani 1 1 d . . . . .
H28A H 0.580138 0.749468 0.787340 0.114 Uiso 1 1 calc R U . . .
H28B H 0.610474 0.701924 0.714295 0.114 Uiso 1 1 calc R U . . .
H28C H 0.625976 0.818906 0.743067 0.114 Uiso 1 1 calc R U . . .
C29 C 0.5229(2) 0.9099(4) 0.7267(3) 0.0779(14) Uani 1 1 d . . . . .
H29A H 0.493097 0.938588 0.694317 0.117 Uiso 1 1 calc R U . . .
H29B H 0.506736 0.889090 0.775207 0.117 Uiso 1 1 calc R U . . .
H29C H 0.551964 0.964206 0.734610 0.117 Uiso 1 1 calc R U . . .
C30 C 0.67661(14) 0.6070(3) 0.60142(17) 0.0384(7) Uani 1 1 d . . . . .
C31 C 0.68012(12) 0.6487(2) 0.5311(2) 0.0387(6) Uani 1 1 d . . . . .
C32 C 0.66503(13) 0.4525(3) 0.47494(18) 0.0369(7) Uani 1 1 d . . . . .
C33 C 0.65928(13) 0.4134(2) 0.54537(17) 0.0363(7) Uani 1 1 d . . . . .
C34 C 0.69529(14) 0.2829(3) 0.4721(2) 0.0424(7) Uani 1 1 d . . . . .
C35 C 0.73498(15) 0.7480(3) 0.6078(2) 0.0483(8) Uani 1 1 d . . . . .
N3 N 0.71088(13) 0.6675(2) 0.64836(16) 0.0457(7) Uani 1 1 d D . . . .
C36 C 0.72561(19) 0.6410(4) 0.7262(2) 0.0586(10) Uani 1 1 d D . . . .
H36A H 0.690479 0.623714 0.753759 0.070 Uiso 0.586(14) 1 calc R U P A 1
H36B H 0.742383 0.704606 0.750130 0.070 Uiso 0.586(14) 1 calc R U P A 1
H36C H 0.690626 0.629341 0.755506 0.070 Uiso 0.414(14) 1 calc R U P A 2
H36D H 0.746238 0.701262 0.749099 0.070 Uiso 0.414(14) 1 calc R U P A 2
C37 C 0.7660(10) 0.550(2) 0.7348(19) 0.099(3) Uani 0.586(14) 1 d D . P A 1
H37A H 0.772208 0.535246 0.788889 0.119 Uiso 0.586(14) 1 calc R U P A 1
H37B H 0.749777 0.485275 0.711481 0.119 Uiso 0.586(14) 1 calc R U P A 1
C38 C 0.8197(6) 0.5759(14) 0.6988(11) 0.124(6) Uani 0.586(14) 1 d D . P A 1
H38A H 0.813009 0.593351 0.645258 0.149 Uiso 0.586(14) 1 calc R U P A 1
H38B H 0.836236 0.639353 0.723341 0.149 Uiso 0.586(14) 1 calc R U P A 1
C39 C 0.8595(5) 0.4876(14) 0.7039(14) 0.198(11) Uani 0.586(14) 1 d D . P A 1
H39A H 0.894980 0.507397 0.679282 0.297 Uiso 0.586(14) 1 calc R U P A 1
H39B H 0.866661 0.471043 0.756838 0.297 Uiso 0.586(14) 1 calc R U P A 1
H39C H 0.843453 0.425080 0.678822 0.297 Uiso 0.586(14) 1 calc R U P A 1
C37A C 0.7617(16) 0.543(3) 0.730(3) 0.099(3) Uani 0.414(14) 1 d D . P A 2
H37C H 0.768343 0.530717 0.784095 0.119 Uiso 0.414(14) 1 calc R U P A 2
H37D H 0.736593 0.484188 0.713281 0.119 Uiso 0.414(14) 1 calc R U P A 2
C38A C 0.8153(10) 0.5206(17) 0.6944(9) 0.107(8) Uani 0.414(14) 1 d D . P A 2
H38C H 0.829223 0.452994 0.716129 0.129 Uiso 0.414(14) 1 calc R U P A 2
H38D H 0.841744 0.576783 0.711197 0.129 Uiso 0.414(14) 1 calc R U P A 2
C39A C 0.8221(6) 0.5115(12) 0.6111(7) 0.093(5) Uani 0.414(14) 1 d D . P A 2
H39D H 0.794994 0.459603 0.591479 0.140 Uiso 0.414(14) 1 calc R U P A 2
H39E H 0.860582 0.488079 0.599380 0.140 Uiso 0.414(14) 1 calc R U P A 2
H39F H 0.815199 0.580917 0.587789 0.140 Uiso 0.414(14) 1 calc R U P A 2
C40 C 0.73179(17) 0.8051(3) 0.4737(2) 0.0510(9) Uani 1 1 d . . . . .
H40A H 0.736721 0.878639 0.492474 0.061 Uiso 1 1 calc R U . . .
H40B H 0.700967 0.805835 0.436083 0.061 Uiso 1 1 calc R U . . .
C41 C 0.78576(17) 0.7694(3) 0.4361(2) 0.0565(9) Uani 1 1 d . . . . .
H41A H 0.781529 0.694798 0.419191 0.068 Uiso 1 1 calc R U . . .
H41B H 0.817062 0.772037 0.472909 0.068 Uiso 1 1 calc R U . . .
C42 C 0.8005(2) 0.8398(5) 0.3681(3) 0.0838(15) Uani 1 1 d . . . . .
H42A H 0.768985 0.837068 0.331598 0.101 Uiso 1 1 calc R U . . .
H42B H 0.804314 0.914365 0.385268 0.101 Uiso 1 1 calc R U . . .
C43 C 0.8530(3) 0.8082(7) 0.3296(4) 0.122(3) Uani 1 1 d . . . . .
H43A H 0.859930 0.855981 0.287088 0.183 Uiso 1 1 calc R U . . .
H43B H 0.884683 0.812407 0.364947 0.183 Uiso 1 1 calc R U . . .
H43C H 0.849320 0.735034 0.311225 0.183 Uiso 1 1 calc R U . . .
C44 C 0.70828(16) 0.3845(3) 0.35276(19) 0.0497(8) Uani 1 1 d D . . . .
H44A H 0.680085 0.423268 0.322129 0.060 Uiso 0.721(14) 1 calc R U P B 1
H44B H 0.713828 0.313315 0.330204 0.060 Uiso 0.721(14) 1 calc R U P B 1
H44C H 0.691119 0.448873 0.330276 0.060 Uiso 0.279(14) 1 calc R U P B 2
H44D H 0.695394 0.322502 0.323078 0.060 Uiso 0.279(14) 1 calc R U P B 2
C45 C 0.7640(3) 0.4451(6) 0.3526(4) 0.0535(17) Uani 0.721(14) 1 d D . P B 1
H45A H 0.776878 0.452264 0.299874 0.064 Uiso 0.721(14) 1 calc R U P B 1
H45B H 0.756967 0.517621 0.372103 0.064 Uiso 0.721(14) 1 calc R U P B 1
C46 C 0.8111(3) 0.3956(7) 0.3980(5) 0.075(3) Uani 0.721(14) 1 d D . P B 1
H46A H 0.821188 0.325732 0.376199 0.090 Uiso 0.721(14) 1 calc R U P B 1
H46B H 0.798137 0.383903 0.450290 0.090 Uiso 0.721(14) 1 calc R U P B 1
C47 C 0.8631(3) 0.4682(7) 0.3982(5) 0.127(3) Uani 1 1 d D . . . .
H47A H 0.893242 0.435002 0.427880 0.190 Uiso 0.721(14) 1 calc R U P B 1
H47B H 0.876207 0.478878 0.346511 0.190 Uiso 0.721(14) 1 calc R U P B 1
H47C H 0.853193 0.536956 0.420484 0.190 Uiso 0.721(14) 1 calc R U P B 1
H47D H 0.878116 0.524367 0.430774 0.190 Uiso 0.279(14) 1 calc R U P B 2
H47E H 0.873896 0.398566 0.418461 0.190 Uiso 0.279(14) 1 calc R U P B 2
H47F H 0.878626 0.476253 0.347466 0.190 Uiso 0.279(14) 1 calc R U P B 2
C45A C 0.7713(6) 0.3928(17) 0.3462(10) 0.058(5) Uani 0.279(14) 1 d D . P B 2
H45C H 0.780939 0.408171 0.293098 0.069 Uiso 0.279(14) 1 calc R U P B 2
H45D H 0.788007 0.323068 0.359104 0.069 Uiso 0.279(14) 1 calc R U P B 2
C46A C 0.7978(6) 0.477(2) 0.3951(17) 0.116(11) Uani 0.279(14) 1 d D . P B 2
H46C H 0.782485 0.469972 0.446716 0.139 Uiso 0.279(14) 1 calc R U P B 2
H46D H 0.787213 0.547627 0.375750 0.139 Uiso 0.279(14) 1 calc R U P B 2
C48 C 0.68695(15) 0.2380(3) 0.6076(2) 0.0488(9) Uani 1 1 d . . . . .
H48A H 0.673569 0.165760 0.594442 0.059 Uiso 1 1 calc R U . . .
H48B H 0.664178 0.263546 0.650668 0.059 Uiso 1 1 calc R U . . .
C49 C 0.74798(17) 0.2322(3) 0.6307(3) 0.0618(10) Uani 1 1 d . . . . .
H49A H 0.760468 0.302911 0.648678 0.074 Uiso 1 1 calc R U . . .
H49B H 0.771316 0.212919 0.586593 0.074 Uiso 1 1 calc R U . . .
C50 C 0.7568(2) 0.1507(4) 0.6926(3) 0.0800(14) Uani 1 1 d . . . . .
H50A H 0.734394 0.171776 0.737120 0.096 Uiso 1 1 calc R U . . .
H50B H 0.742536 0.080914 0.675149 0.096 Uiso 1 1 calc R U . . .
C51 C 0.8171(3) 0.1389(7) 0.7153(4) 0.122(3) Uani 1 1 d . . . . .
H51A H 0.820077 0.085438 0.755151 0.184 Uiso 1 1 calc R U . . .
H51B H 0.839465 0.116289 0.671750 0.184 Uiso 1 1 calc R U . . .
H51C H 0.831317 0.207214 0.733765 0.184 Uiso 1 1 calc R U . . .

loop_
_atom_site_aniso_label
_atom_site_aniso_U_11
_atom_site_aniso_U_22
_atom_site_aniso_U_33
_atom_site_aniso_U_23
_atom_site_aniso_U_13
_atom_site_aniso_U_12
Ga1 0.03559(14) 0.03124(15) 0.03739(16) -0.00329(16) 0.00017(16) 0.00043(12)
P1 0.0428(4) 0.0385(4) 0.0299(4) -0.0023(3) 0.0031(3) -0.0028(3)
P2 0.0433(4) 0.0379(4) 0.0307(4) -0.0008(3) 0.0001(3) -0.0021(3)
S1 0.0799(7) 0.0647(7) 0.0650(7) -0.0165(5) -0.0022(6) -0.0355(6)
S2 0.0768(7) 0.0388(5) 0.0678(7) -0.0078(4) 0.0185(5) 0.0052(4)
N1 0.0399(14) 0.0380(15) 0.0485(16) -0.0019(12) -0.0054(11) -0.0001(12)
N2 0.0412(13) 0.0329(14) 0.055(2) -0.0044(12) 0.0030(12) 0.0010(11)
N4 0.0458(13) 0.0398(13) 0.0441(15) -0.0035(14) 0.0054(14) -0.0087(11)
N5 0.0460(14) 0.0398(15) 0.0351(14) -0.0095(11) 0.0042(11) 0.0010(12)
N6 0.0458(13) 0.0364(13) 0.0399(16) 0.0018(11) 0.0061(12) 0.0001(11)
C1 0.057(2) 0.052(3) 0.100(4) -0.010(2) 0.008(2) 0.0183(19)
C2 0.0468(18) 0.045(2) 0.057(2) 0.0000(15) 0.0028(15) 0.0076(16)
C3 0.0370(15) 0.053(2) 0.065(3) -0.0014(18) 0.0012(16) 0.0026(14)
C4 0.0392(16) 0.046(2) 0.062(3) 0.0034(16) -0.0022(15) -0.0019(14)
C5 0.0428(19) 0.058(3) 0.102(3) -0.007(2) -0.011(2) -0.0086(18)
C6 0.0423(16) 0.0378(18) 0.054(2) -0.0038(14) -0.0122(15) -0.0028(14)
C7 0.0517(19) 0.048(2) 0.050(2) -0.0083(16) -0.0141(16) -0.0054(16)
C8 0.078(3) 0.061(3) 0.055(2) -0.020(2) -0.009(2) -0.003(2)
C9 0.092(3) 0.054(3) 0.071(3) -0.018(2) -0.018(2) 0.018(2)
C10 0.077(3) 0.041(2) 0.071(3) -0.0035(18) -0.016(2) 0.004(2)
C11 0.0503(19) 0.0382(18) 0.063(2) -0.0006(15) -0.0106(16) -0.0012(15)
C12 0.058(2) 0.049(2) 0.068(3) 0.0073(19) -0.0016(19) -0.0075(18)
C13 0.077(3) 0.072(3) 0.106(5) 0.015(3) -0.005(3) -0.029(3)
C14 0.077(3) 0.060(3) 0.068(3) 0.012(2) -0.005(2) -0.011(2)
C15 0.082(3) 0.051(2) 0.049(2) -0.0043(18) -0.018(2) -0.009(2)
C16 0.089(4) 0.092(4) 0.103(5) 0.032(3) -0.010(3) 0.022(3)
C17 0.090(4) 0.133(5) 0.076(4) 0.040(4) 0.000(3) 0.012(4)
C18 0.0471(16) 0.0269(14) 0.058(2) 0.0015(14) 0.0081(16) 0.0040(12)
C19 0.054(2) 0.0317(18) 0.065(3) -0.0094(16) 0.0155(18) -0.0045(15)
C20 0.070(3) 0.040(2) 0.085(3) -0.022(2) 0.023(2) -0.0143(19)
C21 0.082(3) 0.0338(18) 0.106(4) -0.004(3) 0.036(3) -0.0080(18)
C22 0.086(3) 0.035(2) 0.081(3) 0.014(2) 0.031(3) 0.011(2)
C23 0.059(2) 0.035(2) 0.061(2) 0.0080(17) 0.0060(18) 0.0139(16)
C24 0.089(3) 0.064(3) 0.058(3) 0.011(2) -0.004(2) 0.022(2)
C25 0.106(4) 0.139(6) 0.088(4) 0.005(4) -0.020(4) 0.047(4)
C26 0.122(5) 0.104(4) 0.050(3) 0.016(3) 0.003(3) 0.029(3)
C27 0.067(2) 0.045(2) 0.055(2) -0.0130(17) 0.012(2) -0.0076(18)
C28 0.099(4) 0.071(3) 0.058(3) -0.009(2) 0.004(3) -0.002(3)
C29 0.094(3) 0.063(3) 0.077(3) -0.023(2) 0.029(3) 0.000(3)
C30 0.0429(16) 0.0412(17) 0.0311(16) -0.0065(12) 0.0005(12) -0.0071(14)
C31 0.0415(14) 0.0362(14) 0.0384(14) -0.0016(16) 0.0007(16) -0.0063(11)
C32 0.0410(16) 0.0384(17) 0.0312(15) -0.0043(12) -0.0009(13) 0.0025(13)
C33 0.0418(14) 0.0348(15) 0.0323(18) -0.0012(11) 0.0021(12) 0.0018(12)
C34 0.0451(17) 0.0388(18) 0.0433(19) -0.0046(14) 0.0037(14) 0.0004(14)
C35 0.0536(19) 0.048(2) 0.044(2) -0.0108(15) 0.0012(15) -0.0107(17)
N3 0.0535(16) 0.0479(17) 0.0359(14) -0.0097(12) 0.0013(12) -0.0151(13)
C36 0.071(2) 0.071(3) 0.0332(18) -0.0121(17) -0.0017(16) -0.020(2)
C37 0.089(5) 0.154(6) 0.054(5) 0.018(5) -0.014(4) 0.013(4)
C38 0.080(6) 0.141(14) 0.151(13) 0.062(11) -0.025(7) -0.014(7)
C39 0.069(8) 0.178(16) 0.35(3) 0.108(19) 0.004(11) 0.027(8)
C37A 0.089(5) 0.154(6) 0.054(5) 0.018(5) -0.014(4) 0.013(4)
C38A 0.158(16) 0.096(14) 0.067(8) 0.006(9) 0.016(10) 0.060(14)
C39A 0.103(10) 0.091(10) 0.086(9) -0.006(7) 0.017(7) 0.013(8)
C40 0.057(2) 0.0389(19) 0.057(2) 0.0043(16) -0.0006(17) -0.0077(16)
C41 0.057(2) 0.063(2) 0.050(2) 0.0093(18) 0.0039(17) -0.0110(18)
C42 0.091(3) 0.104(4) 0.056(3) 0.016(3) 0.006(2) -0.029(3)
C43 0.103(4) 0.197(8) 0.066(3) 0.016(4) 0.020(3) -0.057(5)
C44 0.064(2) 0.052(2) 0.0339(17) -0.0070(15) 0.0064(15) 0.0039(17)
C45 0.064(3) 0.054(4) 0.043(3) 0.003(3) 0.019(3) -0.002(3)
C46 0.060(4) 0.088(6) 0.079(5) 0.010(4) 0.007(3) -0.016(4)
C47 0.081(4) 0.139(6) 0.161(7) -0.008(6) 0.014(4) -0.039(4)
C45A 0.073(8) 0.051(11) 0.049(9) -0.006(8) 0.025(7) 0.004(8)
C46A 0.079(9) 0.096(19) 0.17(3) -0.080(18) 0.047(12) -0.025(11)
C48 0.062(2) 0.0402(19) 0.044(2) 0.0076(14) 0.0046(16) 0.0052(17)
C49 0.067(2) 0.056(2) 0.063(3) 0.016(2) 0.000(2) 0.008(2)
C50 0.092(4) 0.071(3) 0.076(3) 0.024(3) -0.003(3) 0.019(3)
C51 0.097(4) 0.141(6) 0.130(6) 0.062(5) -0.031(4) 0.009(4)

loop_
_atom_type_symbol
_atom_type_description
_atom_type_scat_dispersion_real
_atom_type_scat_dispersion_imag
_atom_type_scat_source
C C 0.0033 0.0016 'International Tables Vol C Tables 4.2.6.8 and 6.1.1.4'
H H 0.0000 0.0000 'International Tables Vol C Tables 4.2.6.8 and 6.1.1.4'
P P 0.1023 0.0942 'International Tables Vol C Tables 4.2.6.8 and 6.1.1.4'
Ga Ga 0.2307 1.6083 'International Tables Vol C Tables 4.2.6.8 and 6.1.1.4'
N N 0.0061 0.0033 'International Tables Vol C Tables 4.2.6.8 and 6.1.1.4'
S S 0.1246 0.1234 'International Tables Vol C Tables 4.2.6.8 and 6.1.1.4'

loop_
_geom_angle_atom_site_label_1
_geom_angle_atom_site_label_2
_geom_angle_atom_site_label_3
_geom_angle
N2 Ga1 N1 95.32(11)
N2 Ga1 P2 114.77(9)
N1 Ga1 P2 120.73(9)
N2 Ga1 P1 123.92(9)
N1 Ga1 P1 118.55(9)
P2 Ga1 P1 86.08(3)
C33 P1 C30 93.26(14)
C33 P1 Ga1 86.07(10)
C30 P1 Ga1 86.88(11)
C31 P2 C32 94.30(14)
C31 P2 Ga1 86.32(10)
C32 P2 Ga1 86.44(11)
C4 N1 C6 121.4(3)
C4 N1 Ga1 122.7(2)
C6 N1 Ga1 115.8(2)
C2 N2 C18 121.8(3)
C2 N2 Ga1 122.4(2)
C18 N2 Ga1 115.6(2)
C35 N4 C31 110.0(3)
C35 N4 C40 124.4(3)
C31 N4 C40 125.6(3)
C34 N5 C32 109.7(3)
C34 N5 C44 122.9(3)
C32 N5 C44 126.8(3)
C34 N6 C33 110.2(3)
C34 N6 C48 122.3(3)
C33 N6 C48 127.0(3)
C2 C1 H1A 109.5
C2 C1 H1B 109.5
H1A C1 H1B 109.5
C2 C1 H1C 109.5
H1A C1 H1C 109.5
H1B C1 H1C 109.5
N2 C2 C3 124.0(3)
N2 C2 C1 119.4(3)
C3 C2 C1 116.6(3)
C2 C3 C4 128.7(3)
C2 C3 H3A 115.6
C4 C3 H3A 115.6
N1 C4 C3 123.1(3)
N1 C4 C5 120.1(3)
C3 C4 C5 116.8(3)
C4 C5 H5A 109.5
C4 C5 H5B 109.5
H5A C5 H5B 109.5
C4 C5 H5C 109.5
H5A C5 H5C 109.5
H5B C5 H5C 109.5
C7 C6 C11 121.6(3)
C7 C6 N1 118.7(3)
C11 C6 N1 119.5(3)
C8 C7 C6 117.6(4)
C8 C7 C15 119.9(4)
C6 C7 C15 122.5(4)
C9 C8 C7 120.9(4)
C9 C8 H8A 119.5
C7 C8 H8A 119.5
C10 C9 C8 120.5(4)
C10 C9 H9A 119.8
C8 C9 H9A 119.8
C9 C10 C11 121.7(4)
C9 C10 H10A 119.1
C11 C10 H10A 119.1
C10 C11 C6 117.4(4)
C10 C11 C12 119.0(4)
C6 C11 C12 123.6(3)
C14 C12 C11 112.4(3)
C14 C12 C13 109.7(4)
C11 C12 C13 111.0(4)
C14 C12 H12A 107.8
C11 C12 H12A 107.8
C13 C12 H12A 107.8
C12 C13 H13A 109.5
C12 C13 H13B 109.5
H13A C13 H13B 109.5
C12 C13 H13C 109.5
H13A C13 H13C 109.5
H13B C13 H13C 109.5
C12 C14 H14A 109.5
C12 C14 H14B 109.5
H14A C14 H14B 109.5
C12 C14 H14C 109.5
H14A C14 H14C 109.5
H14B C14 H14C 109.5
C16 C15 C17 107.7(4)
C16 C15 C7 113.3(4)
C17 C15 C7 114.6(4)
C16 C15 H15A 106.9
C17 C15 H15A 106.9
C7 C15 H15A 106.9
C15 C16 H16A 109.5
C15 C16 H16B 109.5
H16A C16 H16B 109.5
C15 C16 H16C 109.5
H16A C16 H16C 109.5
H16B C16 H16C 109.5
C15 C17 H17A 109.5
C15 C17 H17B 109.5
H17A C17 H17B 109.5
C15 C17 H17C 109.5
H17A C17 H17C 109.5
H17B C17 H17C 109.5
C19 C18 C23 122.6(3)
C19 C18 N2 120.3(3)
C23 C18 N2 116.9(3)
C20 C19 C18 116.6(4)
C20 C19 C27 119.1(4)
C18 C19 C27 124.1(3)
C21 C20 C19 122.1(5)
C21 C20 H20A 118.9
C19 C20 H20A 118.9
C20 C21 C22 120.5(4)
C20 C21 H21A 119.7
C22 C21 H21A 119.7
C21 C22 C23 120.6(4)
C21 C22 H22A 119.7
C23 C22 H22A 119.7
C22 C23 C18 117.2(4)
C22 C23 C24 119.1(4)
C18 C23 C24 123.4(4)
C23 C24 C25 109.7(4)
C23 C24 C26 115.5(5)
C25 C24 C26 109.3(4)
C23 C24 H24A 107.3
C25 C24 H24A 107.3
C26 C24 H24A 107.3
C24 C25 H25A 109.5
C24 C25 H25B 109.5
H25A C25 H25B 109.5
C24 C25 H25C 109.5
H25A C25 H25C 109.5
H25B C25 H25C 109.5
C24 C26 H26A 109.5
C24 C26 H26B 109.5
H26A C26 H26B 109.5
C24 C26 H26C 109.5
H26A C26 H26C 109.5
H26B C26 H26C 109.5
C28 C27 C19 113.0(4)
C28 C27 C29 110.4(4)
C19 C27 C29 109.9(4)
C28 C27 H27A 107.8
C19 C27 H27A 107.8
C29 C27 H27A 107.8
C27 C28 H28A 109.5
C27 C28 H28B 109.5
H28A C28 H28B 109.5
C27 C28 H28C 109.5
H28A C28 H28C 109.5
H28B C28 H28C 109.5
C27 C29 H29A 109.5
C27 C29 H29B 109.5
H29A C29 H29B 109.5
C27 C29 H29C 109.5
H29A C29 H29C 109.5
H29B C29 H29C 109.5
C31 C30 N3 107.8(3)
C31 C30 P1 122.3(2)
N3 C30 P1 130.0(2)
C30 C31 N4 106.7(3)
C30 C31 P2 123.0(2)
N4 C31 P2 130.2(3)
C33 C32 N5 108.0(3)
C33 C32 P2 122.7(2)
N5 C32 P2 129.3(2)
C32 C33 N6 106.8(3)
C32 C33 P1 122.6(2)
N6 C33 P1 130.6(2)
N6 C34 N5 105.4(3)
N6 C34 S2 127.4(3)
N5 C34 S2 127.3(3)
N4 C35 N3 106.1(3)
N4 C35 S1 126.4(3)
N3 C35 S1 127.5(3)
C35 N3 C30 109.4(3)
C35 N3 C36 124.6(3)
C30 N3 C36 125.5(3)
N3 C36 C37 115.0(14)
N3 C36 C37A 111(2)
N3 C36 H36A 108.5
C37 C36 H36A 108.5
N3 C36 H36B 108.5
C37 C36 H36B 108.5
H36A C36 H36B 107.5
N3 C36 H36C 109.4
C37A C36 H36C 109.4
N3 C36 H36D 109.4
C37A C36 H36D 109.4
H36C C36 H36D 108.0
C38 C37 C36 109.8(13)
C38 C37 H37A 109.7
C36 C37 H37A 109.7
C38 C37 H37B 109.7
C36 C37 H37B 109.7
H37A C37 H37B 108.2
C39 C38 C37 111.4(12)
C39 C38 H38A 109.4
C37 C38 H38A 109.3
C39 C38 H38B 109.3
C37 C38 H38B 109.4
H38A C38 H38B 108.0
C38 C39 H39A 109.5
C38 C39 H39B 109.5
H39A C39 H39B 109.5
C38 C39 H39C 109.5
H39A C39 H39C 109.5
H39B C39 H39C 109.5
C38A C37A C36 129.7(19)
C38A C37A H37C 104.9
C36 C37A H37C 104.9
C38A C37A H37D 104.9
C36 C37A H37D 104.9
H37C C37A H37D 105.8
C37A C38A C39A 123(3)
C37A C38A H38C 106.6
C39A C38A H38C 106.6
C37A C38A H38D 106.6
C39A C38A H38D 106.6
H38C C38A H38D 106.6
C38A C39A H39D 109.5
C38A C39A H39E 109.5
H39D C39A H39E 109.5
C38A C39A H39F 109.5
H39D C39A H39F 109.5
H39E C39A H39F 109.5
N4 C40 C41 112.4(3)
N4 C40 H40A 109.1
C41 C40 H40A 109.1
N4 C40 H40B 109.1
C41 C40 H40B 109.1
H40A C40 H40B 107.9
C40 C41 C42 111.6(4)
C40 C41 H41A 109.3
C42 C41 H41A 109.3
C40 C41 H41B 109.3
C42 C41 H41B 109.3
H41A C41 H41B 108.0
C43 C42 C41 113.6(5)
C43 C42 H42A 108.8
C41 C42 H42A 108.8
C43 C42 H42B 108.8
C41 C42 H42B 108.8
H42A C42 H42B 107.7
C42 C43 H43A 109.5
C42 C43 H43B 109.5
H43A C43 H43B 109.5
C42 C43 H43C 109.5
H43A C43 H43C 109.5
H43B C43 H43C 109.5
N5 C44 C45A 114.5(7)
N5 C44 C45 110.0(4)
N5 C44 H44A 109.7
C45 C44 H44A 109.7
N5 C44 H44B 109.7
C45 C44 H44B 109.7
H44A C44 H44B 108.2
N5 C44 H44C 108.6
C45A C44 H44C 108.6
N5 C44 H44D 108.6
C45A C44 H44D 108.6
H44C C44 H44D 107.6
C46 C45 C44 115.6(5)
C46 C45 H45A 108.4
C44 C45 H45A 108.4
C46 C45 H45B 108.4
C44 C45 H45B 108.4
H45A C45 H45B 107.4
C45 C46 C47 110.5(6)
C45 C46 H46A 109.6
C47 C46 H46A 109.6
C45 C46 H46B 109.6
C47 C46 H46B 109.6
H46A C46 H46B 108.1
C46 C47 H47A 109.5
C46 C47 H47B 109.5
H47A C47 H47B 109.5
C46 C47 H47C 109.5
H47A C47 H47C 109.5
H47B C47 H47C 109.5
C46A C47 H47D 109.5
C46A C47 H47E 109.5
H47D C47 H47E 109.5
C46A C47 H47F 109.5
H47D C47 H47F 109.5
H47E C47 H47F 109.5
C44 C45A C46A 114.8(12)
C44 C45A H45C 108.6
C46A C45A H45C 108.6
C44 C45A H45D 108.6
C46A C45A H45D 108.6
H45C C45A H45D 107.6
C45A C46A C47 112.9(13)
C45A C46A H46C 109.0
C47 C46A H46C 109.0
C45A C46A H46D 109.0
C47 C46A H46D 109.0
H46C C46A H46D 107.8
N6 C48 C49 112.3(3)
N6 C48 H48A 109.1
C49 C48 H48A 109.1
N6 C48 H48B 109.1
C49 C48 H48B 109.1
H48A C48 H48B 107.9
C48 C49 C50 111.3(4)
C48 C49 H49A 109.4
C50 C49 H49A 109.4
C48 C49 H49B 109.4
C50 C49 H49B 109.4
H49A C49 H49B 108.0
C51 C50 C49 113.3(5)
C51 C50 H50A 108.9
C49 C50 H50A 108.9
C51 C50 H50B 108.9
C49 C50 H50B 108.9
H50A C50 H50B 107.7
C50 C51 H51A 109.5
C50 C51 H51B 109.5
H51A C51 H51B 109.5
C50 C51 H51C 109.5
H51A C51 H51C 109.5
H51B C51 H51C 109.5

loop_
_geom_bond_atom_site_label_1
_geom_bond_atom_site_label_2
_geom_bond_distance
Ga1 N2 1.949(3)
Ga1 N1 1.954(3)
Ga1 P2 2.4240(9)
Ga1 P1 2.4585(9)
P1 C33 1.830(3)
P1 C30 1.833(3)
P2 C31 1.824(4)
P2 C32 1.841(3)
S1 C35 1.688(4)
S2 C34 1.686(4)
N1 C4 1.341(4)
N1 C6 1.455(4)
N2 C2 1.341(5)
N2 C18 1.457(4)
N4 C35 1.364(5)
N4 C31 1.394(4)
N4 C40 1.452(5)
N5 C34 1.371(5)
N5 C32 1.382(4)
N5 C44 1.469(4)
N6 C34 1.371(4)
N6 C33 1.389(4)
N6 C48 1.464(4)
C1 C2 1.517(5)
C1 H1A 0.9800
C1 H1B 0.9800
C1 H1C 0.9800
C2 C3 1.377(5)
C3 C4 1.395(5)
C3 H3A 0.9500
C4 C5 1.520(5)
C5 H5A 0.9800
C5 H5B 0.9800
C5 H5C 0.9800
C6 C7 1.403(5)
C6 C11 1.414(5)
C7 C8 1.397(6)
C7 C15 1.523(6)
C8 C9 1.379(7)
C8 H8A 0.9500
C9 C10 1.363(7)
C9 H9A 0.9500
C10 C11 1.387(6)
C10 H10A 0.9500
C11 C12 1.521(6)
C12 C14 1.507(6)
C12 C13 1.533(6)
C12 H12A 1.0000
C13 H13A 0.9800
C13 H13B 0.9800
C13 H13C 0.9800
C14 H14A 0.9800
C14 H14B 0.9800
C14 H14C 0.9800
C15 C16 1.493(7)
C15 C17 1.512(8)
C15 H15A 1.0000
C16 H16A 0.9800
C16 H16B 0.9800
C16 H16C 0.9800
C17 H17A 0.9800
C17 H17B 0.9800
C17 H17C 0.9800
C18 C19 1.401(6)
C18 C23 1.407(6)
C19 C20 1.397(5)
C19 C27 1.519(6)
C20 C21 1.363(7)
C20 H20A 0.9500
C21 C22 1.379(8)
C21 H21A 0.9500
C22 C23 1.406(6)
C22 H22A 0.9500
C23 C24 1.499(7)
C24 C25 1.531(7)
C24 C26 1.532(7)
C24 H24A 1.0000
C25 H25A 0.9800
C25 H25B 0.9800
C25 H25C 0.9800
C26 H26A 0.9800
C26 H26B 0.9800
C26 H26C 0.9800
C27 C28 1.508(7)
C27 C29 1.534(6)
C27 H27A 1.0000
C28 H28A 0.9800
C28 H28B 0.9800
C28 H28C 0.9800
C29 H29A 0.9800
C29 H29B 0.9800
C29 H29C 0.9800
C30 C31 1.358(5)
C30 N3 1.391(4)
C32 C33 1.352(5)
C35 N3 1.368(5)
N3 C36 1.466(5)
C36 C37 1.499(12)
C36 C37A 1.504(15)
C36 H36A 0.9900
C36 H36B 0.9900
C36 H36C 0.9900
C36 H36D 0.9900
C37 C38 1.462(15)
C37 H37A 0.9900
C37 H37B 0.9900
C38 C39 1.459(16)
C38 H38A 0.9900
C38 H38B 0.9900
C39 H39A 0.9800
C39 H39B 0.9800
C39 H39C 0.9800
C37A C38A 1.445(15)
C37A H37C 0.9900
C37A H37D 0.9900
C38A C39A 1.494(17)
C38A H38C 0.9900
C38A H38D 0.9900
C39A H39D 0.9800
C39A H39E 0.9800
C39A H39F 0.9800
C40 C41 1.511(6)
C40 H40A 0.9900
C40 H40B 0.9900
C41 C42 1.539(6)
C41 H41A 0.9900
C41 H41B 0.9900
C42 C43 1.474(9)
C42 H42A 0.9900
C42 H42B 0.9900
C43 H43A 0.9800
C43 H43B 0.9800
C43 H43C 0.9800
C44 C45A 1.500(13)
C44 C45 1.523(7)
C44 H44A 0.9900
C44 H44B 0.9900
C44 H44C 0.9900
C44 H44D 0.9900
C45 C46 1.512(9)
C45 H45A 0.9900
C45 H45B 0.9900
C46 C47 1.534(8)
C46 H46A 0.9900
C46 H46B 0.9900
C47 C46A 1.553(16)
C47 H47A 0.9800
C47 H47B 0.9800
C47 H47C 0.9800
C47 H47D 0.9800
C47 H47E 0.9800
C47 H47F 0.9800
C45A C46A 1.504(16)
C45A H45C 0.9900
C45A H45D 0.9900
C46A H46C 0.9900
C46A H46D 0.9900
C48 C49 1.504(5)
C48 H48A 0.9900
C48 H48B 0.9900
C49 C50 1.519(6)
C49 H49A 0.9900
C49 H49B 0.9900
C50 C51 1.490(8)
C50 H50A 0.9900
C50 H50B 0.9900
C51 H51A 0.9800
C51 H51B 0.9800
C51 H51C 0.9800

loop_
_geom_hbond_atom_site_label_D
_geom_hbond_atom_site_label_H
_geom_hbond_atom_site_label_A
_geom_hbond_distance_DH
_geom_hbond_distance_HA
_geom_hbond_distance_DA
_geom_hbond_angle_DHA
_geom_hbond_publ_flag
C36 H36D^b S1 0.99 2.76 3.236(4) 110.2 yes
C45A^b H45D^b S2 0.99 2.95 3.55(2) 119.7 yes
C49 H49B S2 0.99 2.91 3.525(5) 121.3 yes

loop_
_geom_torsion_atom_site_label_1
_geom_torsion_atom_site_label_2
_geom_torsion_atom_site_label_3
_geom_torsion_atom_site_label_4
_geom_torsion
C18 N2 C2 C3 167.2(4)
Ga1 N2 C2 C3 -7.0(5)
C18 N2 C2 C1 -13.0(5)
Ga1 N2 C2 C1 172.8(3)
N2 C2 C3 C4 -11.1(7)
C1 C2 C3 C4 169.1(4)
C6 N1 C4 C3 -176.5(4)
Ga1 N1 C4 C3 7.2(5)
C6 N1 C4 C5 0.7(5)
Ga1 N1 C4 C5 -175.7(3)
C2 C3 C4 N1 11.0(7)
C2 C3 C4 C5 -166.2(4)
C4 N1 C6 C7 105.2(4)
Ga1 N1 C6 C7 -78.2(3)
C4 N1 C6 C11 -79.4(4)
Ga1 N1 C6 C11 97.2(3)
C11 C6 C7 C8 -4.3(5)
N1 C6 C7 C8 171.0(3)
C11 C6 C7 C15 174.0(3)
N1 C6 C7 C15 -10.7(5)
C6 C7 C8 C9 0.4(6)
C15 C7 C8 C9 -177.9(4)
C7 C8 C9 C10 3.1(7)
C8 C9 C10 C11 -2.8(7)
C9 C10 C11 C6 -1.0(6)
C9 C10 C11 C12 178.1(4)
C7 C6 C11 C10 4.6(5)
N1 C6 C11 C10 -170.7(3)
C7 C6 C11 C12 -174.4(3)
N1 C6 C11 C12 10.3(5)
C10 C11 C12 C14 65.4(5)
C6 C11 C12 C14 -115.6(4)
C10 C11 C12 C13 -57.9(5)
C6 C11 C12 C13 121.1(4)
C8 C7 C15 C16 107.0(5)
C6 C7 C15 C16 -71.2(5)
C8 C7 C15 C17 -17.1(6)
C6 C7 C15 C17 164.7(4)
C2 N2 C18 C19 89.2(4)
Ga1 N2 C18 C19 -96.3(3)
C2 N2 C18 C23 -96.1(4)
Ga1 N2 C18 C23 78.4(3)
C23 C18 C19 C20 -6.2(5)
N2 C18 C19 C20 168.3(3)
C23 C18 C19 C27 169.8(4)
N2 C18 C19 C27 -15.8(5)
C18 C19 C20 C21 2.2(6)
C27 C19 C20 C21 -174.0(4)
C19 C20 C21 C22 3.3(6)
C20 C21 C22 C23 -5.0(6)
C21 C22 C23 C18 1.2(6)
C21 C22 C23 C24 176.4(4)
C19 C18 C23 C22 4.5(5)
N2 C18 C23 C22 -170.1(3)
C19 C18 C23 C24 -170.5(4)
N2 C18 C23 C24 14.9(5)
C22 C23 C24 C25 -84.7(6)
C18 C23 C24 C25 90.3(5)
C22 C23 C24 C26 39.4(6)
C18 C23 C24 C26 -145.6(4)
C20 C19 C27 C28 -67.8(5)
C18 C19 C27 C28 116.4(4)
C20 C19 C27 C29 56.0(5)
C18 C19 C27 C29 -119.8(4)
C33 P1 C30 C31 50.4(3)
Ga1 P1 C30 C31 -35.5(3)
C33 P1 C30 N3 -131.4(3)
Ga1 P1 C30 N3 142.7(3)
N3 C30 C31 N4 -1.3(4)
P1 C30 C31 N4 177.3(2)
N3 C30 C31 P2 176.1(2)
P1 C30 C31 P2 -5.3(4)
C35 N4 C31 C30 1.1(4)
C40 N4 C31 C30 179.6(3)
C35 N4 C31 P2 -176.0(3)
C40 N4 C31 P2 2.5(5)
C32 P2 C31 C30 -43.1(3)
Ga1 P2 C31 C30 43.0(3)
C32 P2 C31 N4 133.7(3)
Ga1 P2 C31 N4 -140.2(3)
C34 N5 C32 C33 0.8(4)
C44 N5 C32 C33 -170.6(3)
C34 N5 C32 P2 -179.6(3)
C44 N5 C32 P2 9.1(5)
C31 P2 C32 C33 46.2(3)
Ga1 P2 C32 C33 -39.8(3)
C31 P2 C32 N5 -133.4(3)
Ga1 P2 C32 N5 140.6(3)
N5 C32 C33 N6 -0.3(4)
P2 C32 C33 N6 -180.0(2)
N5 C32 C33 P1 179.5(2)
P2 C32 C33 P1 -0.2(4)
C34 N6 C33 C32 -0.3(4)
C48 N6 C33 C32 171.6(3)
C34 N6 C33 P1 179.9(3)
C48 N6 C33 P1 -8.2(5)
C30 P1 C33 C32 -47.2(3)
Ga1 P1 C33 C32 39.4(3)
C30 P1 C33 N6 132.5(3)
Ga1 P1 C33 N6 -140.8(3)
C33 N6 C34 N5 0.7(4)
C48 N6 C34 N5 -171.6(3)
C33 N6 C34 S2 -178.7(3)
C48 N6 C34 S2 9.0(5)
C32 N5 C34 N6 -0.9(4)
C44 N5 C34 N6 170.8(3)
C32 N5 C34 S2 178.5(3)
C44 N5 C34 S2 -9.8(5)
C31 N4 C35 N3 -0.5(4)
C40 N4 C35 N3 -179.0(3)
C31 N4 C35 S1 -179.6(3)
C40 N4 C35 S1 1.8(5)
N4 C35 N3 C30 -0.3(4)
S1 C35 N3 C30 178.8(3)
N4 C35 N3 C36 171.6(3)
S1 C35 N3 C36 -9.3(6)
C31 C30 N3 C35 1.0(4)
P1 C30 N3 C35 -177.4(3)
C31 C30 N3 C36 -170.8(3)
P1 C30 N3 C36 10.8(5)
C35 N3 C36 C37 -98.7(15)
C30 N3 C36 C37 71.8(15)
C35 N3 C36 C37A -104(2)
C30 N3 C36 C37A 66(2)
N3 C36 C37 C38 62(3)
C36 C37 C38 C39 -178(2)
N3 C36 C37A C38A 57(6)
C36 C37A C38A C39A -66(7)
C35 N4 C40 C41 86.2(4)
C31 N4 C40 C41 -92.1(4)
N4 C40 C41 C42 177.4(4)
C40 C41 C42 C43 179.8(5)
C34 N5 C44 C45A -70.1(10)
C32 N5 C44 C45A 100.2(9)
C34 N5 C44 C45 -98.2(5)
C32 N5 C44 C45 72.1(5)
N5 C44 C45 C46 58.7(8)
C44 C45 C46 C47 -175.6(6)
N5 C44 C45A C46A -52(2)
C44 C45A C46A C47 169.0(16)
C34 N6 C48 C49 71.6(4)
C33 N6 C48 C49 -99.3(4)
N6 C48 C49 C50 -174.7(4)
C48 C49 C50 C51 177.7(5)
